data_7047278
loop_
_publ_author_name
'Chen, Houguang Jeremy'
'Teo, Ronald Hong Xiang'
'Wong, Jonathan'
'Li, Yongxin'
'Pullarkat, Sumod A.'
'Leung, Pak-Hing'

_publ_section_title
;
 Challenges in cyclometalation: steric effects leading to competing
 pathways and \h<sup>1</sup>,\h<sup>2</sup>-cyclometalated iridium(iii)
 complexes.
;
_journal_issue 37
_journal_name_full 'Dalton transactions (Cambridge, England : 2003)'
_journal_page_first 13046
_journal_page_last 13051
_journal_paper_doi 10.1039/c8dt02639d
_journal_volume 47
_journal_year 2018
_chemical_formula_sum 'C22 H24 Cl Ir'
_chemical_formula_weight 516.06
_space_group_crystal_system orthorhombic
_space_group_IT_number 33
_space_group_name_Hall 'P 2c -2n'
_space_group_name_H-M_alt 'P n a 21'
_symmetry_space_group_name_Hall 'P 2c -2n'
_symmetry_space_group_name_H-M 'P n a 21'
_atom_sites_solution_hydrogens geom
_atom_sites_solution_primary dual
_audit_update_record
;
2018-03-18 deposited with the CCDC.
2018-08-13 downloaded from the CCDC.
;
_cell_angle_alpha 90
_cell_angle_beta 90
_cell_angle_gamma 90
_cell_formula_units_Z 4
_cell_length_a 17.0801(5)
_cell_length_b 7.2442(2)
_cell_length_c 14.5460(5)
_cell_measurement_reflns_used 8327
_cell_measurement_temperature 100.(2)
_cell_measurement_theta_max 35.3644
_cell_measurement_theta_min 2.7658
_cell_volume 1799.80(10)
_computing_cell_refinement 'SAINT V8.38A (Bruker AXS Inc., 2017)'
_computing_data_collection 'APEX3 (Bruker AXS Inc., 2017)'
_computing_data_reduction 'SAINT V8.38A (Bruker AXS Inc., 2017)'
_computing_publication_material 'APEX3 (Bruker AXS Inc., 2017)'
_computing_structure_refinement 'SHELXL-2016/6 (Sheldrick, 2016)'
_computing_structure_solution 'XT, VERSION 2014/5'
_diffrn_ambient_temperature 100.(2)
_diffrn_detector_area_resol_mean 7.4074
_diffrn_measured_fraction_theta_full 1.000
_diffrn_measured_fraction_theta_max 1.000
_diffrn_measurement_device_type 'Photon II CPADs detector'
_diffrn_measurement_method 'phi and omega scans'
_diffrn_radiation_monochromator 'Multilayer Mirror'
_diffrn_radiation_type MoK\a
_diffrn_radiation_wavelength 0.71073
_diffrn_reflns_av_R_equivalents 0.0562
_diffrn_reflns_av_unetI/netI 0.0575
_diffrn_reflns_limit_h_max 26
_diffrn_reflns_limit_h_min -26
_diffrn_reflns_limit_k_max 11
_diffrn_reflns_limit_k_min -11
_diffrn_reflns_limit_l_max 22
_diffrn_reflns_limit_l_min -22
_diffrn_reflns_number 26362
_diffrn_reflns_theta_full 34.00
_diffrn_reflns_theta_max 34.00
_diffrn_reflns_theta_min 2.38
_diffrn_source 'Incoatec microfocus source'
_diffrn_source_type 'Bruker D8 Quest'
_exptl_absorpt_coefficient_mu 7.567
_exptl_absorpt_correction_T_max 0.66
_exptl_absorpt_correction_T_min 0.49
_exptl_absorpt_correction_type multi-scan
_exptl_absorpt_process_details
;
SADABS-2016/2 - Bruker AXS area detector scaling and absorption correction
;
_exptl_crystal_colour yellow
_exptl_crystal_density_diffrn 1.905
_exptl_crystal_density_method 'not measured'
_exptl_crystal_description block
_exptl_crystal_F_000 1000
_exptl_crystal_recrystallization_method 'Re-crystallisation from solvent: Hexane, Dichloromethane'
_exptl_crystal_size_max 0.100
_exptl_crystal_size_mid 0.080
_exptl_crystal_size_min 0.060
_refine_diff_density_max 1.934
_refine_diff_density_min -1.385
_refine_ls_abs_structure_details
;

Refined as an inversion twin.
;
_refine_ls_abs_structure_Flack 0.094(12)
_refine_ls_extinction_method none
_refine_ls_goodness_of_fit_ref 1.069
_refine_ls_hydrogen_treatment constr
_refine_ls_matrix_type full
_refine_ls_number_parameters 223
_refine_ls_number_reflns 7323
_refine_ls_number_restraints 1
_refine_ls_restrained_S_all 1.069
_refine_ls_R_factor_all 0.0490
_refine_ls_R_factor_gt 0.0328
_refine_ls_shift/su_max 0.001
_refine_ls_shift/su_mean 0.000
_refine_ls_structure_factor_coef Fsqd
_refine_ls_weighting_details 'w=1/[\s^2^(Fo^2^)+1.6661P] where P=(Fo^2^+2Fc^2^)/3'
_refine_ls_weighting_scheme calc
_refine_ls_wR_factor_gt 0.0558
_refine_ls_wR_factor_ref 0.0604
_reflns_number_gt 5966
_reflns_number_total 7323
_reflns_threshold_expression 'I > 2\s(I)'
_cod_data_source_file c8dt02639d2.cif
_cod_data_source_block leung1045m
_cod_depositor_comments
;
The following automatic conversions were performed:

'_exptl_absorpt_correction_type' value 'Multi-Scan' changed to
'multi-scan' according to
/home/data/users/saulius/crontab/automatic-downloads/rss-feeds/RSC/lib/dictionaries/cif_core.dic
dictionary named 'cif_core.dic' version 2.4.2 from 2011-04-26.

Automatic conversion script
Id: cif_fix_values 4973 2017-02-22 13:04:09Z antanas 

 Adding full bibliography for 7047276--7047278.cif.
;
_cod_database_code 7047278

loop_
_space_group_symop_operation_xyz
'x, y, z'
'-x, -y, z+1/2'
'x+1/2, -y+1/2, z'
'-x+1/2, y+1/2, z+1/2'

loop_
_atom_site_type_symbol
_atom_site_label
_atom_site_fract_x
_atom_site_fract_y
_atom_site_fract_z
_atom_site_U_iso_or_equiv
_atom_site_adp_type
_atom_site_calc_flag
_atom_site_refinement_flags_adp
_atom_site_refinement_flags_posn
_atom_site_occupancy
C C1 0.3666(4) -0.0229(8) 0.5517(5) 0.0133(12) Uani d . . 1
C C2 0.3458(4) -0.0228(9) 0.6423(5) 0.0162(13) Uani d . . 1
H H2 0.380326 0.02807 0.686753 0.019 Uiso calc U R 1
C C3 0.2734(6) -0.0973(11) 0.6706(7) 0.0185(18) Uani d . . 1
H H3 0.260096 -0.094493 0.733974 0.022 Uiso calc U R 1
C C4 0.2219(4) -0.1731(10) 0.6100(6) 0.0196(16) Uani d . . 1
H H4 0.174446 -0.225899 0.631513 0.024 Uiso calc U R 1
C C5 0.2391(4) -0.1732(8) 0.5150(5) 0.0178(19) Uani d . . 1
C C6 0.3128(3) -0.1002(7) 0.4876(9) 0.0132(17) Uani d . . 1
C C7 0.3336(4) -0.0951(9) 0.3940(5) 0.0167(12) Uani d . . 1
C C8 0.2810(5) -0.1494(11) 0.3273(7) 0.0171(18) Uani d . . 1
H H8 0.2937 -0.141166 0.263833 0.021 Uiso calc U R 1
C C9 0.2077(5) -0.2176(10) 0.3563(6) 0.0211(16) Uani d . . 1
H H9 0.170945 -0.2554 0.310977 0.025 Uiso calc U R 1
C C10 0.1874(4) -0.2315(10) 0.4463(5) 0.0223(15) Uani d . . 1
H H10 0.137845 -0.281156 0.462657 0.027 Uiso calc U R 1
C C11 0.4153(4) -0.0388(9) 0.3754(5) 0.0165(13) Uani d . . 1
H H11 0.424607 0.072141 0.342271 0.02 Uiso calc U R 1
C C12 0.4796(4) -0.1443(10) 0.4052(5) 0.0186(14) Uani d . . 1
H H12A 0.471255 -0.255491 0.438321 0.022 Uiso calc U R 1
H H12B 0.531394 -0.104257 0.392095 0.022 Uiso calc U R 1
C C13 0.5280(6) 0.3007(12) 0.4165(8) 0.0168(18) Uani d . . 1
C C14 0.4489(5) 0.3546(11) 0.4357(5) 0.0142(15) Uani d . . 1
C C15 0.4409(5) 0.3786(10) 0.5314(5) 0.0126(14) Uani d . . 1
C C16 0.5138(6) 0.3326(12) 0.5727(7) 0.0173(19) Uani d . . 1
C C17 0.5685(3) 0.2849(6) 0.5002(11) 0.0164(11) Uani d . . 1
C C18 0.6524(4) 0.2306(10) 0.5171(6) 0.025(2) Uani d . . 1
H H18A 0.676447 0.191996 0.459008 0.038 Uiso calc U R 1
H H18B 0.654121 0.128184 0.561022 0.038 Uiso calc U R 1
H H18C 0.681134 0.336289 0.542134 0.038 Uiso calc U R 1
C C19 0.5657(6) 0.2823(11) 0.3238(6) 0.0265(18) Uani d . . 1
H H19A 0.588439 0.401096 0.305702 0.04 Uiso calc U R 1
H H19B 0.526214 0.245217 0.278516 0.04 Uiso calc U R 1
H H19C 0.607021 0.188659 0.326556 0.04 Uiso calc U R 1
C C20 0.3862(5) 0.4007(11) 0.3667(6) 0.0258(16) Uani d . . 1
H H20A 0.335208 0.361101 0.390347 0.039 Uiso calc U R 1
H H20B 0.397174 0.336656 0.308728 0.039 Uiso calc U R 1
H H20C 0.385515 0.534236 0.355997 0.039 Uiso calc U R 1
C C21 0.3708(5) 0.4472(10) 0.5824(6) 0.0249(16) Uani d . . 1
H H21A 0.363062 0.372489 0.637817 0.037 Uiso calc U R 1
H H21B 0.324477 0.437641 0.542957 0.037 Uiso calc U R 1
H H21C 0.378953 0.576412 0.599844 0.037 Uiso calc U R 1
C C22 0.5340(6) 0.3389(12) 0.6734(6) 0.0281(18) Uani d . . 1
H H22A 0.485813 0.347662 0.709641 0.042 Uiso calc U R 1
H H22B 0.567025 0.446745 0.685648 0.042 Uiso calc U R 1
H H22C 0.562364 0.226308 0.690357 0.042 Uiso calc U R 1
Cl Cl1 0.53014(10) -0.1149(2) 0.60761(12) 0.0189(3) Uani d . . 1
Ir Ir1 0.46769(2) 0.08326(2) 0.49701(3) 0.01113(5) Uani d . . 1

loop_
_atom_site_aniso_label
_atom_site_aniso_U_11
_atom_site_aniso_U_22
_atom_site_aniso_U_33
_atom_site_aniso_U_12
_atom_site_aniso_U_13
_atom_site_aniso_U_23
C1 0.013(3) 0.011(2) 0.016(3) 0.002(2) 0.002(2) 0.000(2)
C2 0.018(3) 0.014(3) 0.017(3) 0.003(2) 0.003(3) 0.001(3)
C3 0.022(4) 0.013(4) 0.021(4) 0.004(3) 0.005(3) 0.005(3)
C4 0.013(3) 0.017(3) 0.028(4) -0.003(3) 0.008(3) 0.009(3)
C5 0.015(3) 0.011(2) 0.027(6) 0.001(2) -0.003(2) 0.000(2)
C6 0.015(2) 0.008(2) 0.017(5) 0.0021(18) -0.006(3) -0.002(3)
C7 0.017(3) 0.016(3) 0.016(3) 0.003(3) -0.003(2) 0.001(3)
C8 0.019(4) 0.014(4) 0.018(4) 0.003(3) -0.003(3) -0.005(3)
C9 0.018(4) 0.021(4) 0.024(4) 0.000(3) -0.005(3) -0.007(3)
C10 0.013(3) 0.022(3) 0.032(4) -0.003(3) -0.003(3) 0.001(3)
C11 0.021(3) 0.014(3) 0.015(3) -0.003(2) 0.001(3) -0.002(2)
C12 0.018(4) 0.018(3) 0.020(3) -0.001(3) 0.001(3) -0.004(3)
C13 0.021(4) 0.007(3) 0.023(4) -0.006(3) 0.005(3) -0.001(3)
C14 0.021(4) 0.010(3) 0.011(4) -0.001(3) 0.002(3) 0.001(3)
C15 0.019(3) 0.005(3) 0.014(3) 0.001(2) -0.001(3) 0.001(2)
C16 0.034(5) 0.004(3) 0.014(4) 0.003(3) 0.001(3) 0.003(3)
C17 0.016(2) 0.009(2) 0.024(3) -0.0038(17) -0.010(5) -0.002(5)
C18 0.018(3) 0.021(3) 0.037(7) -0.003(3) -0.007(3) -0.001(3)
C19 0.041(5) 0.023(4) 0.015(4) -0.004(4) 0.007(3) -0.001(3)
C20 0.034(4) 0.021(4) 0.022(4) -0.005(3) -0.009(3) 0.010(3)
C21 0.031(4) 0.020(4) 0.023(4) 0.008(3) 0.009(3) 0.000(3)
C22 0.038(5) 0.022(4) 0.025(4) 0.000(4) -0.009(4) -0.008(3)
Cl1 0.0166(7) 0.0162(7) 0.0238(8) 0.0028(6) -0.0001(7) 0.0067(6)
Ir1 0.01195(7) 0.00917(7) 0.01228(8) -0.00063(8) 0.0001(3) -0.0007(2)

loop_
_atom_type_symbol
_atom_type_description
_atom_type_scat_dispersion_real
_atom_type_scat_dispersion_imag
_atom_type_scat_source
C C 0.0033 0.0016 'International Tables Vol C Tables 4.2.6.8 and 6.1.1.4'
H H 0.0000 0.0000 'International Tables Vol C Tables 4.2.6.8 and 6.1.1.4'
Cl Cl 0.1484 0.1585 'International Tables Vol C Tables 4.2.6.8 and 6.1.1.4'
Ir Ir -1.4442 7.9887 'International Tables Vol C Tables 4.2.6.8 and 6.1.1.4'

loop_
_geom_angle_atom_site_label_1
_geom_angle_atom_site_label_2
_geom_angle_atom_site_label_3
_geom_angle
C2 C1 C6 117.6(7)
C2 C1 Ir1 126.5(5)
C6 C1 Ir1 115.9(6)
C1 C2 C3 120.7(8)
C1 C2 H2 119.7
C3 C2 H2 119.7
C4 C3 C2 122.1(9)
C4 C3 H3 118.9
C2 C3 H3 118.9
C3 C4 C5 120.0(7)
C3 C4 H4 120.0
C5 C4 H4 120.0
C10 C5 C4 124.6(6)
C10 C5 C6 118.1(8)
C4 C5 C6 117.2(7)
C7 C6 C5 120.3(8)
C7 C6 C1 117.4(6)
C5 C6 C1 122.3(10)
C8 C7 C6 120.5(7)
C8 C7 C11 124.4(7)
C6 C7 C11 115.0(6)
C7 C8 C9 117.9(9)
C7 C8 H8 121.1
C9 C8 H8 121.1
C10 C9 C8 122.7(8)
C10 C9 H9 118.6
C8 C9 H9 118.6
C9 C10 C5 120.4(7)
C9 C10 H10 119.8
C5 C10 H10 119.8
C12 C11 C7 122.1(6)
C12 C11 Ir1 69.4(4)
C7 C11 Ir1 110.6(5)
C12 C11 H11 119.0
C7 C11 H11 119.0
Ir1 C11 H11 90.0
C11 C12 Ir1 72.4(4)
C11 C12 H12A 120.0
Ir1 C12 H12A 108.9
C11 C12 H12B 120.0
Ir1 C12 H12B 88.8
H12A C12 H12B 120.0
C17 C13 C14 108.5(9)
C17 C13 C19 124.1(9)
C14 C13 C19 127.1(9)
C17 C13 Ir1 73.3(5)
C14 C13 Ir1 69.7(5)
C19 C13 Ir1 127.7(6)
C15 C14 C13 108.5(9)
C15 C14 C20 124.2(8)
C13 C14 C20 126.9(8)
C15 C14 Ir1 73.8(5)
C13 C14 Ir1 72.3(5)
C20 C14 Ir1 125.2(6)
C14 C15 C16 107.6(9)
C14 C15 C21 127.6(8)
C16 C15 C21 124.8(8)
C14 C15 Ir1 69.1(6)
C16 C15 Ir1 72.1(5)
C21 C15 Ir1 126.3(6)
C15 C16 C17 108.2(9)
C15 C16 C22 127.2(9)
C17 C16 C22 124.6(9)
C15 C16 Ir1 71.1(5)
C17 C16 Ir1 71.3(5)
C22 C16 Ir1 125.4(6)
C13 C17 C16 107.1(6)
C13 C17 C18 129.1(11)
C16 C17 C18 123.8(12)
C13 C17 Ir1 70.1(4)
C16 C17 Ir1 71.2(5)
C18 C17 Ir1 124.0(4)
C17 C18 H18A 109.5
C17 C18 H18B 109.5
H18A C18 H18B 109.5
C17 C18 H18C 109.5
H18A C18 H18C 109.5
H18B C18 H18C 109.5
C13 C19 H19A 109.5
C13 C19 H19B 109.5
H19A C19 H19B 109.5
C13 C19 H19C 109.5
H19A C19 H19C 109.5
H19B C19 H19C 109.5
C14 C20 H20A 109.5
C14 C20 H20B 109.5
H20A C20 H20B 109.5
C14 C20 H20C 109.5
H20A C20 H20C 109.5
H20B C20 H20C 109.5
C15 C21 H21A 109.5
C15 C21 H21B 109.5
H21A C21 H21B 109.5
C15 C21 H21C 109.5
H21A C21 H21C 109.5
H21B C21 H21C 109.5
C16 C22 H22A 109.5
C16 C22 H22B 109.5
H22A C22 H22B 109.5
C16 C22 H22C 109.5
H22A C22 H22C 109.5
H22B C22 H22C 109.5
C1 Ir1 C12 91.9(3)
C1 Ir1 C11 79.4(3)
C12 Ir1 C11 38.2(3)
C1 Ir1 C14 111.9(3)
C12 Ir1 C14 117.0(3)
C11 Ir1 C14 88.5(3)
C1 Ir1 C13 149.6(3)
C12 Ir1 C13 100.0(3)
C11 Ir1 C13 92.9(3)
C14 Ir1 C13 38.0(3)
C1 Ir1 C15 95.7(3)
C12 Ir1 C15 153.7(3)
C11 Ir1 C15 119.1(3)
C14 Ir1 C15 37.1(3)
C13 Ir1 C15 62.3(3)
C1 Ir1 C16 113.9(3)
C12 Ir1 C16 153.0(3)
C11 Ir1 C16 150.1(3)
C14 Ir1 C16 62.0(3)
C13 Ir1 C16 61.8(2)
C15 Ir1 C16 36.9(3)
C1 Ir1 C17 151.2(4)
C12 Ir1 C17 116.1(4)
C11 Ir1 C17 126.5(4)
C14 Ir1 C17 62.5(3)
C13 Ir1 C17 36.6(5)
C15 Ir1 C17 62.3(3)
C16 Ir1 C17 37.5(4)
C1 Ir1 Cl1 83.66(18)
C12 Ir1 Cl1 85.1(2)
C11 Ir1 Cl1 119.00(18)
C14 Ir1 Cl1 151.2(2)
C13 Ir1 Cl1 124.8(3)
C15 Ir1 Cl1 120.7(2)
C16 Ir1 Cl1 89.8(2)
C17 Ir1 Cl1 92.0(3)

loop_
_geom_bond_atom_site_label_1
_geom_bond_atom_site_label_2
_geom_bond_distance
C1 C2 1.365(9)
C1 C6 1.425(11)
C1 Ir1 2.050(6)
C2 C3 1.410(12)
C2 H2 0.95
C3 C4 1.360(13)
C3 H3 0.95
C4 C5 1.412(11)
C4 H4 0.95
C5 C10 1.399(10)
C5 C6 1.422(9)
C6 C7 1.409(14)
C7 C8 1.380(11)
C7 C11 1.479(10)
C8 C9 1.411(12)
C8 H8 0.95
C9 C10 1.357(11)
C9 H9 0.95
C10 H10 0.95
C11 C12 1.407(10)
C11 Ir1 2.171(7)
C11 H11 0.95
C12 Ir1 2.131(7)
C12 H12A 0.95
C12 H12B 0.95
C13 C17 1.405(17)
C13 C14 1.434(12)
C13 C19 1.500(13)
C13 Ir1 2.217(9)
C14 C15 1.410(11)
C14 C20 1.505(11)
C14 Ir1 2.182(8)
C15 C16 1.423(13)
C15 C21 1.492(11)
C15 Ir1 2.244(8)
C16 C17 1.451(16)
C16 C22 1.505(13)
C16 Ir1 2.257(10)
C17 C18 1.506(9)
C17 Ir1 2.259(5)
C18 H18A 0.98
C18 H18B 0.98
C18 H18C 0.98
C19 H19A 0.98
C19 H19B 0.98
C19 H19C 0.98
C20 H20A 0.98
C20 H20B 0.98
C20 H20C 0.98
C21 H21A 0.98
C21 H21B 0.98
C21 H21C 0.98
C22 H22A 0.98
C22 H22B 0.98
C22 H22C 0.98
Cl1 Ir1 2.4057(16)
